data_7016220
loop_
_publ_author_name
'Huang, Wen-Yen'
'Chuang, Sheng-Jie'
'Chunag, Nien-Tsu'
'Hsiao, Ching-Sheng'
'Datta, Amitabha'
'Chen, Shau-Jiun'
'Hu, Ching-Han'
'Huang, Jui-Hsien'
'Lee, Ting-Yu'
'Lin, Chia-Her'

_publ_section_title
;
 Aluminium complexes containing bidentate and symmetrical tridentate
 pincer type pyrrolyl ligands: synthesis, reactions and ring opening
 polymerization.
;
_journal_issue 28
_journal_name_full 'Dalton transactions (Cambridge, England : 2003)'
_journal_page_first 7423
_journal_page_last 7433
_journal_paper_doi 10.1039/c1dt10442j
_journal_volume 40
_journal_year 2011
_chemical_formula_moiety 'C16 H32 Al N3'
_chemical_formula_sum 'C16 H32 Al N3'
_chemical_formula_weight 293.43
_chemical_name_systematic
;
?
;
_space_group_IT_number 2
_symmetry_cell_setting triclinic
_symmetry_space_group_name_Hall '-P 1'
_symmetry_space_group_name_H-M 'P -1'
_atom_sites_solution_hydrogens geom
_atom_sites_solution_primary direct
_atom_sites_solution_secondary difmap
_audit_creation_method SHELXL-97
_cell_angle_alpha 103.080(5)
_cell_angle_beta 96.371(5)
_cell_angle_gamma 102.129(5)
_cell_formula_units_Z 2
_cell_length_a 9.0135(8)
_cell_length_b 9.9804(9)
_cell_length_c 10.8491(8)
_cell_measurement_temperature 150(2)
_cell_measurement_theta_max 28.760
_cell_volume 916.46(14)
_computing_cell_refinement 'SAINT V7.68A (Bruker AXS, 2009)'
_computing_data_collection 'APEX2 (Bruker AXS, 2010)'
_computing_data_reduction 'SAINT V7.68A (Bruker AXS, 2009)'
_computing_molecular_graphics 'SHELXTL (Sheldrick, 2008)'
_computing_publication_material 'SHELXTL (Sheldrick, 2008)'
_computing_structure_refinement 'SHELXL-97 (Sheldrick, 2008)'
_computing_structure_solution 'SHELXS-97 (Sheldrick, 2008)'
_diffrn_ambient_temperature 150(2)
_diffrn_detector_area_resol_mean 8.3333
_diffrn_measured_fraction_theta_full 0.989
_diffrn_measured_fraction_theta_max 0.989
_diffrn_measurement_device_type 'Bruker APEX-II CCD'
_diffrn_measurement_method '\f and \w scans'
_diffrn_radiation_monochromator graphite
_diffrn_radiation_source 'fine-focus sealed tube'
_diffrn_radiation_type MoK\a
_diffrn_radiation_wavelength 0.71073
_diffrn_reflns_av_R_equivalents 0.0265
_diffrn_reflns_av_sigmaI/netI 0.0346
_diffrn_reflns_limit_h_max 11
_diffrn_reflns_limit_h_min -12
_diffrn_reflns_limit_k_max 13
_diffrn_reflns_limit_k_min -13
_diffrn_reflns_limit_l_max 14
_diffrn_reflns_limit_l_min -14
_diffrn_reflns_number 11521
_diffrn_reflns_theta_full 28.79
_diffrn_reflns_theta_max 28.79
_diffrn_reflns_theta_min 1.95
_exptl_absorpt_coefficient_mu 0.107
_exptl_absorpt_correction_T_max 0.9789
_exptl_absorpt_correction_T_min 0.9583
_exptl_absorpt_correction_type multi-scan
_exptl_absorpt_process_details 'SADABS V2008/1 (Bruker AXS, 2008)'
_exptl_crystal_colour blue
_exptl_crystal_density_diffrn 1.063
_exptl_crystal_density_meas ?
_exptl_crystal_density_method 'not measured'
_exptl_crystal_description block
_exptl_crystal_F_000 324
_exptl_crystal_size_max 0.40
_exptl_crystal_size_mid 0.28
_exptl_crystal_size_min 0.20
_refine_diff_density_max 0.271
_refine_diff_density_min -0.253
_refine_diff_density_rms 0.039
_refine_ls_extinction_method none
_refine_ls_goodness_of_fit_ref 1.037
_refine_ls_hydrogen_treatment constr
_refine_ls_matrix_type full
_refine_ls_number_parameters 189
_refine_ls_number_reflns 4721
_refine_ls_number_restraints 0
_refine_ls_restrained_S_all 1.037
_refine_ls_R_factor_all 0.0547
_refine_ls_R_factor_gt 0.0403
_refine_ls_shift/su_max 0.001
_refine_ls_shift/su_mean 0.000
_refine_ls_structure_factor_coef Fsqd
_refine_ls_weighting_details 'calc w=1/[\s^2^(Fo^2^)+(0.0529P)^2^+0.1910P] where P=(Fo^2^+2Fc^2^)/3'
_refine_ls_weighting_scheme calc
_refine_ls_wR_factor_gt 0.1041
_refine_ls_wR_factor_ref 0.1136
_reflns_number_gt 3781
_reflns_number_total 4721
_reflns_threshold_expression >2sigma(I)
_cod_data_source_file c1dt10442j.txt
_cod_data_source_block shj123_0m
_cod_depositor_comments
;
The following automatic conversions were performed:

'_exptl_crystal_density_meas' value 'not measured' was changed to '?'
- the value is perceived as not measured.

Automatic conversion script
Id: cif_fix_values 3008 2015-01-20 13:52:24Z robertas 
;
_cod_original_cell_volume 916.46(13)
_cod_database_code 7016220

loop_
_symmetry_equiv_pos_as_xyz
'x, y, z'
'-x, -y, -z'

loop_
_atom_site_label
_atom_site_type_symbol
_atom_site_fract_x
_atom_site_fract_y
_atom_site_fract_z
_atom_site_U_iso_or_equiv
_atom_site_adp_type
_atom_site_occupancy
_atom_site_symmetry_multiplicity
_atom_site_calc_flag
_atom_site_refinement_flags
_atom_site_disorder_assembly
_atom_site_disorder_group
Al1 Al 0.53235(5) 0.72010(4) 0.29025(4) 0.03116(12) Uani 1 1 d . . .
C1 C 0.69837(15) 0.84929(14) 0.24054(13) 0.0324(3) Uani 1 1 d . . .
H1A H 0.6539 0.8942 0.1789 0.049 Uiso 1 1 calc R . .
H1B H 0.7678 0.7955 0.2011 0.049 Uiso 1 1 calc R . .
H1C H 0.7560 0.9225 0.3169 0.049 Uiso 1 1 calc R . .
C2 C 0.41743(15) 0.79106(15) 0.42430(12) 0.0331(3) Uani 1 1 d . . .
H2A H 0.4795 0.8080 0.5089 0.050 Uiso 1 1 calc R . .
H2B H 0.3210 0.7206 0.4172 0.050 Uiso 1 1 calc R . .
H2C H 0.3946 0.8799 0.4136 0.050 Uiso 1 1 calc R . .
C4 C 0.97679(15) 0.76066(16) 0.46617(14) 0.0378(3) Uani 1 1 d . . .
H4A H 0.9455 0.8055 0.3993 0.057 Uiso 1 1 calc R . .
H4B H 1.0015 0.6714 0.4264 0.057 Uiso 1 1 calc R . .
H4C H 1.0677 0.8243 0.5246 0.057 Uiso 1 1 calc R . .
C5 C 0.84536(14) 0.73074(14) 0.54129(11) 0.0286(3) Uani 1 1 d . . .
C6 C 0.81202(17) 0.87022(15) 0.60871(13) 0.0380(3) Uani 1 1 d . . .
H6A H 0.7268 0.8508 0.6560 0.057 Uiso 1 1 calc R . .
H6B H 0.7838 0.9199 0.5448 0.057 Uiso 1 1 calc R . .
H6C H 0.9040 0.9296 0.6686 0.057 Uiso 1 1 calc R . .
C7 C 0.89056(18) 0.65394(18) 0.64169(13) 0.0426(4) Uani 1 1 d . . .
H7A H 0.9167 0.5664 0.5990 0.064 Uiso 1 1 calc R . .
H7B H 0.8041 0.6307 0.6868 0.064 Uiso 1 1 calc R . .
H7C H 0.9798 0.7156 0.7035 0.064 Uiso 1 1 calc R . .
C8 C 0.70998(17) 0.50059(14) 0.38426(15) 0.0379(3) Uani 1 1 d . . .
H8A H 0.7146 0.4421 0.4465 0.045 Uiso 1 1 calc R . .
H8B H 0.8043 0.5060 0.3449 0.045 Uiso 1 1 calc R . .
C9 C 0.57156(15) 0.43457(13) 0.28305(13) 0.0299(3) Uani 1 1 d . . .
C10 C 0.50261(16) 0.29581(13) 0.21814(13) 0.0330(3) Uani 1 1 d . . .
H10 H 0.5276 0.2135 0.2358 0.040 Uiso 1 1 calc R . .
C11 C 0.38714(15) 0.29977(13) 0.11993(12) 0.0308(3) Uani 1 1 d . . .
H11 H 0.3206 0.2206 0.0584 0.037 Uiso 1 1 calc R . .
C12 C 0.39011(14) 0.44088(12) 0.13111(11) 0.0264(3) Uani 1 1 d . . .
C13 C 0.28917(15) 0.51351(13) 0.06616(13) 0.0319(3) Uani 1 1 d . . .
H13A H 0.1856 0.4933 0.0903 0.038 Uiso 1 1 calc R . .
H13B H 0.2783 0.4780 -0.0281 0.038 Uiso 1 1 calc R . .
C14 C 0.24576(14) 0.75662(13) 0.08045(12) 0.0268(3) Uani 1 1 d . . .
C15 C 0.16288(16) 0.70721(17) -0.05893(13) 0.0383(3) Uani 1 1 d . . .
H15A H 0.0994 0.6104 -0.0753 0.057 Uiso 1 1 calc R . .
H15B H 0.2390 0.7090 -0.1168 0.057 Uiso 1 1 calc R . .
H15C H 0.0972 0.7706 -0.0740 0.057 Uiso 1 1 calc R . .
C16 C 0.12663(16) 0.74811(16) 0.17008(13) 0.0354(3) Uani 1 1 d . . .
H16A H 0.1790 0.7837 0.2594 0.053 Uiso 1 1 calc R . .
H16B H 0.0695 0.6493 0.1552 0.053 Uiso 1 1 calc R . .
H16C H 0.0551 0.8059 0.1530 0.053 Uiso 1 1 calc R . .
C17 C 0.33876(17) 0.90944(14) 0.10726(14) 0.0382(3) Uani 1 1 d . . .
H17A H 0.4154 0.9150 0.0501 0.057 Uiso 1 1 calc R . .
H17B H 0.3910 0.9416 0.1967 0.057 Uiso 1 1 calc R . .
H17C H 0.2697 0.9700 0.0923 0.057 Uiso 1 1 calc R . .
N1 N 0.50260(12) 0.52366(10) 0.23065(10) 0.0269(2) Uani 1 1 d . . .
N2 N 0.35892(11) 0.66975(10) 0.10575(9) 0.0241(2) Uani 1 1 d . . .
H2D H 0.4224 0.6816 0.0451 0.029 Uiso 1 1 calc R . .
N5 N 0.70107(12) 0.64523(11) 0.45126(10) 0.0261(2) Uani 1 1 d . . .
H5A H 0.6254 0.6288 0.4972 0.031 Uiso 1 1 d . . .

loop_
_atom_site_aniso_label
_atom_site_aniso_U_11
_atom_site_aniso_U_22
_atom_site_aniso_U_33
_atom_site_aniso_U_23
_atom_site_aniso_U_13
_atom_site_aniso_U_12
Al1 0.0307(2) 0.02013(18) 0.0398(2) 0.00073(16) 0.01872(17) 0.00077(15)
C1 0.0270(6) 0.0341(7) 0.0311(6) 0.0085(5) 0.0038(5) -0.0029(5)
C2 0.0322(7) 0.0408(7) 0.0291(6) 0.0074(6) 0.0097(5) 0.0144(6)
C4 0.0251(7) 0.0456(8) 0.0408(7) 0.0074(6) 0.0113(6) 0.0054(6)
C5 0.0233(6) 0.0363(7) 0.0237(6) 0.0039(5) 0.0048(4) 0.0056(5)
C6 0.0350(8) 0.0395(7) 0.0322(7) -0.0030(6) 0.0052(6) 0.0067(6)
C7 0.0423(8) 0.0576(9) 0.0293(7) 0.0122(7) 0.0019(6) 0.0162(7)
C8 0.0366(8) 0.0278(6) 0.0467(8) 0.0063(6) -0.0036(6) 0.0114(6)
C9 0.0299(7) 0.0238(6) 0.0353(7) 0.0053(5) 0.0057(5) 0.0074(5)
C10 0.0373(7) 0.0219(6) 0.0403(7) 0.0070(5) 0.0116(6) 0.0069(5)
C11 0.0333(7) 0.0225(6) 0.0322(7) 0.0015(5) 0.0101(5) 0.0006(5)
C12 0.0248(6) 0.0234(5) 0.0269(6) 0.0015(5) 0.0075(5) 0.0009(5)
C13 0.0279(7) 0.0244(6) 0.0353(7) 0.0003(5) -0.0014(5) 0.0001(5)
C14 0.0238(6) 0.0300(6) 0.0273(6) 0.0081(5) 0.0054(5) 0.0068(5)
C15 0.0334(7) 0.0507(8) 0.0307(7) 0.0104(6) 0.0027(5) 0.0114(6)
C16 0.0278(7) 0.0442(8) 0.0361(7) 0.0084(6) 0.0111(5) 0.0119(6)
C17 0.0399(8) 0.0300(7) 0.0466(8) 0.0151(6) 0.0055(6) 0.0075(6)
N1 0.0240(5) 0.0218(5) 0.0315(5) 0.0025(4) 0.0030(4) 0.0042(4)
N2 0.0214(5) 0.0236(5) 0.0258(5) 0.0044(4) 0.0071(4) 0.0025(4)
N5 0.0236(5) 0.0272(5) 0.0272(5) 0.0063(4) 0.0069(4) 0.0049(4)

loop_
_atom_type_symbol
_atom_type_description
_atom_type_scat_dispersion_real
_atom_type_scat_dispersion_imag
_atom_type_scat_source
C C 0.0033 0.0016 'International Tables Vol C Tables 4.2.6.8 and 6.1.1.4'
H H 0.0000 0.0000 'International Tables Vol C Tables 4.2.6.8 and 6.1.1.4'
N N 0.0061 0.0033 'International Tables Vol C Tables 4.2.6.8 and 6.1.1.4'
Al Al 0.0645 0.0514 'International Tables Vol C Tables 4.2.6.8 and 6.1.1.4'

loop_
_geom_angle_atom_site_label_1
_geom_angle_atom_site_label_2
_geom_angle_atom_site_label_3
_geom_angle
_geom_angle_site_symmetry_1
_geom_angle_site_symmetry_3
_geom_angle_publ_flag
N1 Al1 C2 117.88(6) . . ?
N1 Al1 C1 120.16(5) . . ?
C2 Al1 C1 121.19(6) . . ?
N1 Al1 N2 77.94(4) . . ?
C2 Al1 N2 103.07(5) . . ?
C1 Al1 N2 97.21(5) . . ?
Al1 C1 H1A 109.5 . . ?
Al1 C1 H1B 109.5 . . ?
H1A C1 H1B 109.5 . . ?
Al1 C1 H1C 109.5 . . ?
H1A C1 H1C 109.5 . . ?
H1B C1 H1C 109.5 . . ?
Al1 C2 H2A 109.5 . . ?
Al1 C2 H2B 109.5 . . ?
H2A C2 H2B 109.5 . . ?
Al1 C2 H2C 109.5 . . ?
H2A C2 H2C 109.5 . . ?
H2B C2 H2C 109.5 . . ?
C5 C4 H4A 109.5 . . ?
C5 C4 H4B 109.5 . . ?
H4A C4 H4B 109.5 . . ?
C5 C4 H4C 109.5 . . ?
H4A C4 H4C 109.5 . . ?
H4B C4 H4C 109.5 . . ?
N5 C5 C6 106.85(10) . . ?
N5 C5 C4 110.08(10) . . ?
C6 C5 C4 109.56(11) . . ?
N5 C5 C7 111.26(11) . . ?
C6 C5 C7 109.31(11) . . ?
C4 C5 C7 109.72(12) . . ?
C5 C6 H6A 109.5 . . ?
C5 C6 H6B 109.5 . . ?
H6A C6 H6B 109.5 . . ?
C5 C6 H6C 109.5 . . ?
H6A C6 H6C 109.5 . . ?
H6B C6 H6C 109.5 . . ?
C5 C7 H7A 109.5 . . ?
C5 C7 H7B 109.5 . . ?
H7A C7 H7B 109.5 . . ?
C5 C7 H7C 109.5 . . ?
H7A C7 H7C 109.5 . . ?
H7B C7 H7C 109.5 . . ?
N5 C8 C9 109.10(11) . . ?
N5 C8 H8A 109.9 . . ?
C9 C8 H8A 109.9 . . ?
N5 C8 H8B 109.9 . . ?
C9 C8 H8B 109.9 . . ?
H8A C8 H8B 108.3 . . ?
N1 C9 C10 109.57(12) . . ?
N1 C9 C8 117.46(11) . . ?
C10 C9 C8 132.59(12) . . ?
C9 C10 C11 106.73(12) . . ?
C9 C10 H10 126.6 . . ?
C11 C10 H10 126.6 . . ?
C12 C11 C10 106.69(11) . . ?
C12 C11 H11 126.7 . . ?
C10 C11 H11 126.7 . . ?
N1 C12 C11 109.56(12) . . ?
N1 C12 C13 117.38(10) . . ?
C11 C12 C13 132.77(12) . . ?
C12 C13 N2 109.11(10) . . ?
C12 C13 H13A 109.9 . . ?
N2 C13 H13A 109.9 . . ?
C12 C13 H13B 109.9 . . ?
N2 C13 H13B 109.9 . . ?
H13A C13 H13B 108.3 . . ?
N2 C14 C17 106.60(10) . . ?
N2 C14 C16 110.62(10) . . ?
C17 C14 C16 109.40(11) . . ?
N2 C14 C15 111.60(10) . . ?
C17 C14 C15 109.34(11) . . ?
C16 C14 C15 109.23(11) . . ?
C14 C15 H15A 109.5 . . ?
C14 C15 H15B 109.5 . . ?
H15A C15 H15B 109.5 . . ?
C14 C15 H15C 109.5 . . ?
H15A C15 H15C 109.5 . . ?
H15B C15 H15C 109.5 . . ?
C14 C16 H16A 109.5 . . ?
C14 C16 H16B 109.5 . . ?
H16A C16 H16B 109.5 . . ?
C14 C16 H16C 109.5 . . ?
H16A C16 H16C 109.5 . . ?
H16B C16 H16C 109.5 . . ?
C14 C17 H17A 109.5 . . ?
C14 C17 H17B 109.5 . . ?
H17A C17 H17B 109.5 . . ?
C14 C17 H17C 109.5 . . ?
H17A C17 H17C 109.5 . . ?
H17B C17 H17C 109.5 . . ?
C12 N1 C9 107.44(10) . . ?
C12 N1 Al1 123.65(9) . . ?
C9 N1 Al1 128.51(9) . . ?
C13 N2 C14 113.27(9) . . ?
C13 N2 Al1 108.39(8) . . ?
C14 N2 Al1 124.83(7) . . ?
C13 N2 H2D 102.3 . . ?
C14 N2 H2D 102.3 . . ?
Al1 N2 H2D 102.3 . . ?
C8 N5 C5 113.89(10) . . ?
C8 N5 H5A 103.4 . . ?
C5 N5 H5A 108.7 . . ?

loop_
_geom_bond_atom_site_label_1
_geom_bond_atom_site_label_2
_geom_bond_distance
_geom_bond_site_symmetry_2
_geom_bond_publ_flag
Al1 N1 1.8709(11) . ?
Al1 C2 1.9662(13) . ?
Al1 C1 1.9687(12) . ?
Al1 N2 2.2855(11) . ?
C1 H1A 0.9800 . ?
C1 H1B 0.9800 . ?
C1 H1C 0.9800 . ?
C2 H2A 0.9800 . ?
C2 H2B 0.9800 . ?
C2 H2C 0.9800 . ?
C4 C5 1.5273(17) . ?
C4 H4A 0.9800 . ?
C4 H4B 0.9800 . ?
C4 H4C 0.9800 . ?
C5 N5 1.4994(16) . ?
C5 C6 1.5254(19) . ?
C5 C7 1.5331(19) . ?
C6 H6A 0.9800 . ?
C6 H6B 0.9800 . ?
C6 H6C 0.9800 . ?
C7 H7A 0.9800 . ?
C7 H7B 0.9800 . ?
C7 H7C 0.9800 . ?
C8 N5 1.4851(17) . ?
C8 C9 1.4898(19) . ?
C8 H8A 0.9900 . ?
C8 H8B 0.9900 . ?
C9 N1 1.3722(17) . ?
C9 C10 1.3784(17) . ?
C10 C11 1.418(2) . ?
C10 H10 0.9500 . ?
C11 C12 1.3802(17) . ?
C11 H11 0.9500 . ?
C12 N1 1.3704(16) . ?
C12 C13 1.4885(19) . ?
C13 N2 1.4955(15) . ?
C13 H13A 0.9900 . ?
C13 H13B 0.9900 . ?
C14 N2 1.5114(16) . ?
C14 C17 1.5236(17) . ?
C14 C16 1.5285(16) . ?
C14 C15 1.5313(18) . ?
C15 H15A 0.9800 . ?
C15 H15B 0.9800 . ?
C15 H15C 0.9800 . ?
C16 H16A 0.9800 . ?
C16 H16B 0.9800 . ?
C16 H16C 0.9800 . ?
C17 H17A 0.9800 . ?
C17 H17B 0.9800 . ?
C17 H17C 0.9800 . ?
N2 H2D 0.9300 . ?
N5 H5A 0.8977 . ?
